data_7031578
loop_
_publ_author_name
'Naidu, K. S.'
'Patil, Yogesh P.'
'Nethaji, Munirathinam'
'Jagirdar, Balaji R.'

_publ_section_title
;
 Synthesis, characterization and reactivity studies of electrophilic
 ruthenium(ii) complexes: a study of H2 activation and labilization.
;
_journal_issue 35
_journal_name_full 'Dalton transactions (Cambridge, England : 2003)'
_journal_page_first 13410
_journal_page_last 13423
_journal_paper_doi 10.1039/c4dt00295d
_journal_volume 43
_journal_year 2014
_chemical_formula_moiety 'C42 H32 F23 N2 O6 P3 Ru S'
_chemical_formula_sum 'C42 H32 F23 N2 O6 P3 Ru S'
_chemical_formula_weight 1323.74
_chemical_name_systematic
;
 ?
;
_space_group_IT_number 15
_symmetry_cell_setting monoclinic
_symmetry_space_group_name_Hall '-C 2yc'
_symmetry_space_group_name_H-M 'C 1 2/c 1'
_atom_sites_solution_hydrogens geom
_atom_sites_solution_primary direct
_atom_sites_solution_secondary difmap
_audit_creation_method SHELXL-97
_cell_angle_alpha 90.00
_cell_angle_beta 117.195(10)
_cell_angle_gamma 90.00
_cell_formula_units_Z 8
_cell_length_a 35.246(5)
_cell_length_b 13.157(5)
_cell_length_c 23.854(5)
_cell_measurement_temperature 100(2)
_cell_volume 9839(5)
_computing_cell_refinement 'bruker smart apex ccd'
_computing_data_collection 'bruker smart apex ccd'
_computing_data_reduction 'bruker saint'
_computing_molecular_graphics ortep-iii
_computing_publication_material WinGXv1.80.05
_computing_structure_refinement 'SHELXL-97 (Sheldrick, 2008)'
_computing_structure_solution 'SHELXL-97 (Sheldrick, 2008)'
_diffrn_ambient_temperature 100(2)
_diffrn_measured_fraction_theta_full 0.999
_diffrn_measured_fraction_theta_max 0.999
_diffrn_measurement_device_type 'bruker smart apex ccd'
_diffrn_measurement_method omega
_diffrn_radiation_monochromator graphite
_diffrn_radiation_source 'fine-focus sealed tube'
_diffrn_radiation_type MoK\a
_diffrn_radiation_wavelength 0.71073
_diffrn_reflns_av_R_equivalents 0.0621
_diffrn_reflns_av_sigmaI/netI 0.0580
_diffrn_reflns_limit_h_max 43
_diffrn_reflns_limit_h_min -42
_diffrn_reflns_limit_k_max 16
_diffrn_reflns_limit_k_min -16
_diffrn_reflns_limit_l_max 29
_diffrn_reflns_limit_l_min -29
_diffrn_reflns_number 41892
_diffrn_reflns_theta_full 26.00
_diffrn_reflns_theta_max 26.00
_diffrn_reflns_theta_min 2.32
_exptl_absorpt_coefficient_mu 0.595
_exptl_absorpt_correction_T_max 0.9004
_exptl_absorpt_correction_T_min 0.8323
_exptl_absorpt_correction_type multi-scan
_exptl_absorpt_process_details sadabs
_exptl_crystal_colour yellow
_exptl_crystal_density_diffrn 1.787
_exptl_crystal_density_method 'not measured'
_exptl_crystal_description block
_exptl_crystal_F_000 5264
_exptl_crystal_size_max 0.32
_exptl_crystal_size_mid 0.23
_exptl_crystal_size_min 0.18
_refine_diff_density_max 2.002
_refine_diff_density_min -1.375
_refine_diff_density_rms 0.136
_refine_ls_extinction_method none
_refine_ls_goodness_of_fit_ref 1.150
_refine_ls_hydrogen_treatment mixed
_refine_ls_matrix_type fullcycle
_refine_ls_number_parameters 679
_refine_ls_number_reflns 9667
_refine_ls_number_restraints 9
_refine_ls_restrained_S_all 1.152
_refine_ls_R_factor_all 0.0999
_refine_ls_R_factor_gt 0.0727
_refine_ls_shift/su_max 0.001
_refine_ls_shift/su_mean 0.000
_refine_ls_structure_factor_coef Fsqd
_refine_ls_weighting_details 'calc w=1/[\s^2^(Fo^2^)+(0.1136P)^2^+53.5375P] where P=(Fo^2^+2Fc^2^)/3'
_refine_ls_weighting_scheme calc
_refine_ls_wR_factor_gt 0.2058
_refine_ls_wR_factor_ref 0.2335
_reflns_number_gt 7107
_reflns_number_total 9667
_reflns_threshold_expression >2\s(I)
_cod_data_source_file c4dt00295d2.cif
_cod_data_source_block 10a
_cod_depositor_comments 'Adding full bibliography for 7031571--7031581.cif.'
_cod_original_cell_volume 9839(4)
_cod_original_sg_symbol_H-M 'C 2/c'
_cod_database_code 7031578

loop_
_symmetry_equiv_pos_as_xyz
'x, y, z'
'-x, y, -z+1/2'
'x+1/2, y+1/2, z'
'-x+1/2, y+1/2, -z+1/2'
'-x, -y, -z'
'x, -y, z-1/2'
'-x+1/2, -y+1/2, -z'
'x+1/2, -y+1/2, z-1/2'

loop_
_atom_site_label
_atom_site_type_symbol
_atom_site_fract_x
_atom_site_fract_y
_atom_site_fract_z
_atom_site_U_iso_or_equiv
_atom_site_adp_type
_atom_site_occupancy
_atom_site_symmetry_multiplicity
_atom_site_calc_flag
_atom_site_refinement_flags
_atom_site_disorder_assembly
_atom_site_disorder_group
Ru1 Ru -0.120439(15) 0.15645(4) 0.35924(2) 0.03023(14) Uani 1 1 d . . .
P1 P -0.14492(5) 0.20777(12) 0.42955(7) 0.0307(3) Uani 1 1 d . . .
P2 P -0.07600(5) 0.28952(12) 0.40081(7) 0.0329(3) Uani 1 1 d . . .
P3 P -0.08189(5) 0.06422(14) 0.31668(8) 0.0393(4) Uani 1 1 d . . .
F1 F -0.07338(15) 0.1283(3) 0.55754(19) 0.0592(12) Uani 1 1 d . . .
F2 F -0.07782(19) -0.0175(4) 0.6313(2) 0.0833(17) Uani 1 1 d . . .
F3 F -0.1501(2) -0.1238(5) 0.5980(3) 0.099(2) Uani 1 1 d . . .
F4 F -0.21890(16) -0.0909(3) 0.4818(3) 0.0682(14) Uani 1 1 d . . .
F5 F -0.21633(13) 0.0580(3) 0.4089(2) 0.0455(9) Uani 1 1 d . . .
F6 F -0.17269(14) 0.2975(3) 0.52575(18) 0.0500(10) Uani 1 1 d . . .
F7 F -0.24673(15) 0.3792(3) 0.5063(2) 0.0528(10) Uani 1 1 d . . .
F8 F -0.31403(14) 0.3798(3) 0.3897(2) 0.0583(11) Uani 1 1 d . . .
F9 F -0.30612(12) 0.2946(3) 0.2916(2) 0.0530(11) Uani 1 1 d . . .
F10 F -0.23061(12) 0.2215(3) 0.30852(17) 0.0433(9) Uani 1 1 d . . .
F11 F -0.01770(11) 0.4814(3) 0.43711(18) 0.0440(9) Uani 1 1 d . . .
F12 F -0.03777(14) 0.6752(3) 0.4097(2) 0.0601(12) Uani 1 1 d . . .
F13 F -0.11910(15) 0.7320(4) 0.3382(3) 0.0756(15) Uani 1 1 d . . .
F14 F -0.18247(13) 0.5896(3) 0.2941(2) 0.0595(12) Uani 1 1 d . . .
F15 F -0.16435(11) 0.3948(3) 0.32221(18) 0.0409(9) Uani 1 1 d . . .
F16 F 0.00138(18) 0.1662(4) 0.4951(3) 0.0748(15) Uani 1 1 d . . .
F17 F 0.0766(2) 0.1431(6) 0.4986(4) 0.143(4) Uani 1 1 d . . .
F18 F 0.0929(3) 0.2378(12) 0.4031(8) 0.270(9) Uani 1 1 d . . .
F19 F 0.0361(3) 0.3506(6) 0.3209(5) 0.134(3) Uani 1 1 d . . .
F20 F -0.0402(2) 0.3766(4) 0.3154(3) 0.0757(15) Uani 1 1 d . . .
N1 N -0.16392(15) 0.0333(4) 0.3292(2) 0.0318(11) Uani 1 1 d . . .
N2 N -0.16524(17) 0.1954(4) 0.2628(2) 0.0352(12) Uani 1 1 d . . .
C1 C -0.1456(2) 0.1029(4) 0.4811(3) 0.0345(14) Uani 1 1 d . . .
C2 C -0.1815(2) 0.0431(5) 0.4636(3) 0.0404(15) Uani 1 1 d . . .
C3 C -0.1836(3) -0.0356(5) 0.5009(4) 0.0512(19) Uani 1 1 d . . .
C4 C -0.1488(3) -0.0540(6) 0.5588(4) 0.056(2) Uani 1 1 d . . .
C5 C -0.1123(3) 0.0022(6) 0.5761(4) 0.061(2) Uani 1 1 d . . .
C6 C -0.1104(3) 0.0790(5) 0.5381(3) 0.0463(17) Uani 1 1 d . . .
C7 C -0.1976(2) 0.2631(4) 0.4163(3) 0.0340(13) Uani 1 1 d . . .
C8 C -0.2329(2) 0.2633(5) 0.3585(3) 0.0369(14) Uani 1 1 d . . .
C9 C -0.2720(2) 0.3015(5) 0.3485(3) 0.0397(15) Uani 1 1 d . . .
C10 C -0.2761(2) 0.3422(5) 0.3985(4) 0.0419(16) Uani 1 1 d . . .
C11 C -0.2424(3) 0.3418(5) 0.4568(4) 0.0437(17) Uani 1 1 d . . .
C12 C -0.2042(2) 0.3018(5) 0.4656(3) 0.0366(14) Uani 1 1 d . . .
C13 C -0.0896(2) 0.4259(5) 0.3775(3) 0.0351(14) Uani 1 1 d . . .
C14 C -0.0592(2) 0.5027(5) 0.3998(3) 0.0382(15) Uani 1 1 d . . .
C15 C -0.0687(2) 0.6041(5) 0.3866(3) 0.0465(17) Uani 1 1 d . . .
C16 C -0.1105(2) 0.6340(5) 0.3501(4) 0.0484(18) Uani 1 1 d . . .
C17 C -0.1415(2) 0.5623(6) 0.3291(4) 0.0462(17) Uani 1 1 d . . .
C18 C -0.1312(2) 0.4602(5) 0.3430(3) 0.0351(14) Uani 1 1 d . . .
C19 C -0.0223(2) 0.2790(6) 0.4062(4) 0.052(2) Uani 1 1 d . . .
C20 C 0.0097(2) 0.2171(6) 0.4541(5) 0.063(3) Uani 1 1 d . . .
C21 C 0.0482(3) 0.2041(9) 0.4531(6) 0.090(4) Uani 1 1 d . . .
C22 C 0.0584(3) 0.2476(10) 0.4133(8) 0.093(4) Uani 1 1 d . . .
C23 C 0.0290(4) 0.3062(9) 0.3663(7) 0.090(4) Uani 1 1 d . . .
C24 C -0.0115(3) 0.3201(7) 0.3634(5) 0.064(2) Uani 1 1 d . . .
C25 C -0.1600(2) -0.0508(5) 0.3640(3) 0.0369(14) Uani 1 1 d . . .
H25 H -0.1351 -0.0608 0.4012 0.044 Uiso 1 1 calc R . .
C26 C -0.1923(2) -0.1223(5) 0.3455(4) 0.0456(17) Uani 1 1 d . . .
H26 H -0.1890 -0.1799 0.3699 0.055 Uiso 1 1 calc R . .
C27 C -0.2291(2) -0.1073(6) 0.2907(4) 0.0485(18) Uani 1 1 d . . .
H27 H -0.2517 -0.1527 0.2788 0.058 Uiso 1 1 calc R . .
C28 C -0.2324(2) -0.0251(5) 0.2537(3) 0.0432(16) Uani 1 1 d . . .
H28 H -0.2568 -0.0156 0.2157 0.052 Uiso 1 1 calc R . .
C29 C -0.1991(2) 0.0441(5) 0.2733(3) 0.0366(14) Uani 1 1 d . . .
C30 C -0.1986(2) 0.1311(5) 0.2350(3) 0.0348(14) Uani 1 1 d . . .
C31 C -0.2287(2) 0.1435(6) 0.1720(3) 0.0457(17) Uani 1 1 d . . .
H31 H -0.2513 0.0982 0.1531 0.055 Uiso 1 1 calc R . .
C32 C -0.2243(3) 0.2240(7) 0.1382(3) 0.056(2) Uani 1 1 d . . .
H32 H -0.2445 0.2350 0.0967 0.067 Uiso 1 1 calc R . .
C33 C -0.1895(3) 0.2881(7) 0.1666(4) 0.056(2) Uani 1 1 d . . .
H33 H -0.1856 0.3415 0.1443 0.067 Uiso 1 1 calc R . .
C34 C -0.1611(2) 0.2712(6) 0.2281(3) 0.0446(16) Uani 1 1 d . . .
H34 H -0.1378 0.3143 0.2471 0.053 Uiso 1 1 calc R . .
C35 C -0.0391(3) -0.0134(9) 0.3723(4) 0.086(4) Uani 1 1 d . . .
H35A H -0.0191 0.0287 0.4055 0.129 Uiso 1 1 calc R . .
H35B H -0.0250 -0.0467 0.3512 0.129 Uiso 1 1 calc R . .
H35C H -0.0505 -0.0635 0.3898 0.129 Uiso 1 1 calc R . .
C36 C -0.1138(3) -0.0306(6) 0.2583(4) 0.059(2) Uani 1 1 d . . .
H36A H -0.1375 0.0021 0.2242 0.089 Uiso 1 1 calc R . .
H36B H -0.1243 -0.0799 0.2775 0.089 Uiso 1 1 calc R . .
H36C H -0.0965 -0.0640 0.2423 0.089 Uiso 1 1 calc R . .
C37 C -0.0583(4) 0.1275(8) 0.2717(5) 0.076(3) Uani 1 1 d . . .
H37A H -0.0781 0.1761 0.2434 0.115 Uiso 1 1 calc R . .
H37B H -0.0517 0.0779 0.2479 0.115 Uiso 1 1 calc R . .
H37C H -0.0326 0.1618 0.3002 0.115 Uiso 1 1 calc R . .
C39 C -0.1086(2) 0.3070(5) 0.4827(3) 0.0394(15) Uani 1 1 d . . .
H39A H -0.1216 0.3733 0.4691 0.047 Uiso 1 1 calc R . .
H39B H -0.1047 0.2957 0.5252 0.047 Uiso 1 1 calc R . .
C40 C -0.0657(2) 0.3056(6) 0.4828(3) 0.0413(15) Uani 1 1 d . . .
H40A H -0.0484 0.2499 0.5084 0.050 Uiso 1 1 calc R . .
H40B H -0.0506 0.3688 0.4998 0.050 Uiso 1 1 calc R . .
S1 S -0.15195(6) 0.40898(14) -0.03314(10) 0.0506(5) Uani 1 1 d D . .
C38 C -0.1679(4) 0.3995(6) 0.0274(4) 0.068(5) Uiso 0.50 1 d PD A 1
F21 F -0.1701(2) 0.4934(5) 0.0521(4) 0.114(2) Uiso 0.50 1 d PD A 1
F22 F -0.1413(3) 0.3538(7) 0.0846(5) 0.067(3) Uiso 0.50 1 d PD A 1
F23A F -0.2068(4) 0.3521(11) 0.0115(7) 0.109(4) Uiso 0.50 1 d PD A 1
C38A C -0.1799(3) 0.4087(7) 0.0131(5) 0.081(7) Uiso 0.50 1 d PD A 2
F21A F -0.1701(2) 0.4934(5) 0.0521(4) 0.114(2) Uiso 0.50 1 d P A 2
F22A F -0.1743(5) 0.3145(9) 0.0426(7) 0.109(4) Uiso 0.50 1 d PD A 2
F23 F -0.2237(3) 0.4158(9) -0.0245(5) 0.076(3) Uiso 0.50 1 d PD A 2
O1 O -0.17748(19) 0.4846(5) -0.0772(3) 0.0677(16) Uani 1 1 d . A .
O2 O -0.10885(19) 0.4372(5) 0.0032(3) 0.0763(18) Uani 1 1 d . A .
O3 O -0.1583(3) 0.3079(5) -0.0565(4) 0.095(2) Uani 1 1 d . A .
H1 H -0.087(2) 0.109(5) 0.422(3) 0.044(19) Uiso 1 1 d . . .
O5 O -0.0300(4) 0.3920(10) 0.6521(6) 0.071(3) Uiso 0.50 1 d P . .
O6 O -0.0913(6) 0.2939(15) 0.6708(9) 0.116(6) Uiso 0.50 1 d P . .
O7 O 0.0000 -0.1380(17) 0.2500 0.199(8) Uiso 1 2 d S . .
O100 O -0.1008(3) 0.5244(7) 0.2154(5) 0.117(3) Uiso 1 1 d . . .
C101 C -0.1388(5) 0.600(2) 0.1825(12) 0.208(10) Uiso 1 1 d D . .
C102 C -0.1846(4) 0.5592(10) 0.1658(6) 0.100(4) Uiso 1 1 d D . .

loop_
_atom_site_aniso_label
_atom_site_aniso_U_11
_atom_site_aniso_U_22
_atom_site_aniso_U_33
_atom_site_aniso_U_23
_atom_site_aniso_U_13
_atom_site_aniso_U_12
Ru1 0.0266(3) 0.0339(3) 0.0286(2) -0.0021(2) 0.0111(2) -0.0002(2)
P1 0.0339(8) 0.0301(8) 0.0292(7) 0.0014(6) 0.0153(7) 0.0017(7)
P2 0.0266(8) 0.0385(9) 0.0313(8) -0.0031(7) 0.0111(7) -0.0017(7)
P3 0.0314(8) 0.0489(10) 0.0384(9) -0.0122(8) 0.0165(7) -0.0036(8)
F1 0.056(3) 0.058(3) 0.040(2) 0.010(2) 0.001(2) -0.007(2)
F2 0.105(4) 0.077(3) 0.047(3) 0.030(3) 0.017(3) 0.010(3)
F3 0.152(6) 0.076(4) 0.104(5) 0.038(3) 0.089(5) 0.012(4)
F4 0.072(3) 0.045(2) 0.115(4) 0.015(3) 0.066(3) 0.002(2)
F5 0.046(2) 0.035(2) 0.061(3) -0.0025(18) 0.029(2) -0.0009(18)
F6 0.060(3) 0.056(2) 0.041(2) 0.0027(19) 0.030(2) 0.010(2)
F7 0.069(3) 0.052(2) 0.060(3) -0.001(2) 0.049(2) 0.005(2)
F8 0.056(3) 0.058(3) 0.080(3) 0.008(2) 0.047(3) 0.016(2)
F9 0.034(2) 0.067(3) 0.054(3) 0.004(2) 0.016(2) 0.015(2)
F10 0.037(2) 0.051(2) 0.039(2) -0.0065(18) 0.0159(17) 0.0087(18)
F11 0.032(2) 0.049(2) 0.044(2) -0.0042(18) 0.0111(18) -0.0083(17)
F12 0.047(3) 0.049(2) 0.077(3) -0.007(2) 0.023(2) -0.019(2)
F13 0.058(3) 0.047(3) 0.108(4) 0.009(3) 0.027(3) 0.001(2)
F14 0.038(2) 0.048(2) 0.080(3) 0.013(2) 0.016(2) 0.0022(19)
F15 0.0275(19) 0.040(2) 0.049(2) -0.0002(17) 0.0115(17) -0.0056(16)
F16 0.072(3) 0.066(3) 0.067(3) -0.003(3) 0.014(3) 0.025(3)
F17 0.055(4) 0.142(7) 0.165(7) -0.052(6) -0.007(4) 0.053(4)
F18 0.089(6) 0.317(17) 0.40(2) -0.206(17) 0.113(10) -0.023(8)
F19 0.129(6) 0.137(6) 0.213(9) -0.059(6) 0.146(7) -0.047(5)
F20 0.103(4) 0.075(3) 0.089(4) -0.005(3) 0.078(4) -0.012(3)
N1 0.027(3) 0.030(3) 0.037(3) -0.001(2) 0.014(2) 0.001(2)
N2 0.032(3) 0.042(3) 0.030(3) 0.000(2) 0.013(2) 0.000(2)
C1 0.049(4) 0.025(3) 0.035(3) 0.002(3) 0.025(3) 0.005(3)
C2 0.050(4) 0.037(3) 0.044(4) 0.001(3) 0.029(4) 0.007(3)
C3 0.064(5) 0.033(4) 0.081(6) 0.007(4) 0.055(5) 0.003(3)
C4 0.082(6) 0.046(4) 0.054(5) 0.017(4) 0.044(5) 0.012(4)
C5 0.087(6) 0.052(5) 0.041(4) 0.018(4) 0.028(4) 0.018(5)
C6 0.063(5) 0.040(4) 0.040(4) 0.006(3) 0.028(4) 0.006(4)
C7 0.043(4) 0.027(3) 0.036(3) 0.005(3) 0.021(3) 0.004(3)
C8 0.040(4) 0.034(3) 0.042(4) 0.000(3) 0.023(3) 0.001(3)
C9 0.039(4) 0.033(3) 0.054(4) 0.008(3) 0.027(3) 0.009(3)
C10 0.043(4) 0.034(3) 0.065(5) 0.007(3) 0.039(4) 0.007(3)
C11 0.059(5) 0.034(3) 0.057(4) 0.002(3) 0.043(4) 0.004(3)
C12 0.047(4) 0.031(3) 0.038(3) 0.004(3) 0.024(3) 0.001(3)
C13 0.036(3) 0.039(3) 0.032(3) 0.001(3) 0.017(3) -0.006(3)
C14 0.032(3) 0.044(4) 0.035(3) -0.004(3) 0.012(3) -0.005(3)
C15 0.045(4) 0.042(4) 0.046(4) -0.007(3) 0.015(3) -0.018(3)
C16 0.049(4) 0.035(4) 0.055(4) 0.006(3) 0.018(4) -0.001(3)
C17 0.034(4) 0.045(4) 0.050(4) 0.004(3) 0.010(3) -0.001(3)
C18 0.033(3) 0.037(3) 0.034(3) -0.001(3) 0.014(3) -0.006(3)
C19 0.034(4) 0.056(5) 0.067(5) -0.026(4) 0.023(4) -0.010(3)
C20 0.028(4) 0.048(5) 0.093(7) -0.031(5) 0.011(4) 0.005(3)
C21 0.034(5) 0.085(7) 0.118(9) -0.047(7) 0.006(6) 0.011(5)
C22 0.052(6) 0.081(8) 0.160(13) -0.053(8) 0.059(8) -0.018(6)
C23 0.080(8) 0.085(7) 0.142(11) -0.040(8) 0.082(8) -0.021(6)
C24 0.056(5) 0.061(5) 0.086(7) -0.009(5) 0.041(5) -0.006(4)
C25 0.038(4) 0.034(3) 0.040(3) -0.004(3) 0.019(3) 0.005(3)
C26 0.053(4) 0.033(3) 0.054(4) -0.003(3) 0.027(4) 0.001(3)
C27 0.042(4) 0.043(4) 0.060(5) -0.013(4) 0.023(4) -0.010(3)
C28 0.034(4) 0.048(4) 0.046(4) -0.009(3) 0.016(3) -0.003(3)
C29 0.027(3) 0.042(4) 0.038(3) -0.009(3) 0.012(3) -0.002(3)
C30 0.028(3) 0.042(3) 0.034(3) -0.001(3) 0.014(3) 0.002(3)
C31 0.041(4) 0.051(4) 0.038(4) -0.006(3) 0.012(3) 0.003(3)
C32 0.058(5) 0.068(5) 0.033(4) 0.008(4) 0.013(4) 0.009(4)
C33 0.065(5) 0.067(5) 0.040(4) 0.006(4) 0.027(4) 0.003(4)
C34 0.044(4) 0.060(4) 0.035(3) 0.005(3) 0.022(3) 0.002(3)
C35 0.073(6) 0.106(8) 0.060(5) -0.023(5) 0.014(5) 0.048(6)
C36 0.049(5) 0.060(5) 0.073(5) -0.035(4) 0.032(4) -0.017(4)
C37 0.102(8) 0.077(6) 0.087(7) -0.032(5) 0.075(6) -0.032(6)
C39 0.050(4) 0.036(3) 0.029(3) -0.004(3) 0.016(3) -0.003(3)
C40 0.040(4) 0.045(4) 0.027(3) -0.004(3) 0.005(3) -0.006(3)
S1 0.0519(11) 0.0387(9) 0.0690(12) -0.0069(9) 0.0342(10) -0.0044(8)
O1 0.057(3) 0.074(4) 0.062(4) -0.008(3) 0.019(3) 0.010(3)
O2 0.051(3) 0.076(4) 0.084(4) 0.016(4) 0.015(3) -0.006(3)
O3 0.120(6) 0.054(4) 0.150(7) -0.039(4) 0.096(6) -0.020(4)

loop_
_atom_type_symbol
_atom_type_description
_atom_type_scat_dispersion_real
_atom_type_scat_dispersion_imag
_atom_type_scat_source
C C 0.0033 0.0016 'International Tables Vol C Tables 4.2.6.8 and 6.1.1.4'
H H 0.0000 0.0000 'International Tables Vol C Tables 4.2.6.8 and 6.1.1.4'
F F 0.0171 0.0103 'International Tables Vol C Tables 4.2.6.8 and 6.1.1.4'
N N 0.0061 0.0033 'International Tables Vol C Tables 4.2.6.8 and 6.1.1.4'
O O 0.0106 0.0060 'International Tables Vol C Tables 4.2.6.8 and 6.1.1.4'
P P 0.1023 0.0942 'International Tables Vol C Tables 4.2.6.8 and 6.1.1.4'
Ru Ru -1.2594 0.8363 'International Tables Vol C Tables 4.2.6.8 and 6.1.1.4'
S S 0.1246 0.1234 'International Tables Vol C Tables 4.2.6.8 and 6.1.1.4'

loop_
_geom_angle_atom_site_label_1
_geom_angle_atom_site_label_2
_geom_angle_atom_site_label_3
_geom_angle
N1 Ru1 N2 76.1(2)
N1 Ru1 P2 173.24(14)
N2 Ru1 P2 107.76(14)
N1 Ru1 P1 90.96(13)
N2 Ru1 P1 111.56(14)
P2 Ru1 P1 82.45(6)
N1 Ru1 P3 86.04(13)
N2 Ru1 P3 87.07(14)
P2 Ru1 P3 99.62(6)
P1 Ru1 P3 159.84(6)
N1 Ru1 H1 97(3)
N2 Ru1 H1 169(3)
P2 Ru1 H1 80(3)
P1 Ru1 H1 77(3)
P3 Ru1 H1 84(3)
C1 P1 C39 106.4(3)
C1 P1 C7 95.1(3)
C39 P1 C7 99.3(3)
C1 P1 Ru1 112.66(18)
C39 P1 Ru1 109.4(2)
C7 P1 Ru1 131.15(19)
C40 P2 C19 103.7(3)
C40 P2 C13 96.1(3)
C19 P2 C13 102.0(3)
C40 P2 Ru1 108.6(2)
C19 P2 Ru1 117.2(2)
C13 P2 Ru1 125.5(2)
C35 P3 C36 101.0(5)
C35 P3 C37 103.7(5)
C36 P3 C37 98.7(4)
C35 P3 Ru1 115.2(3)
C36 P3 Ru1 113.8(2)
C37 P3 Ru1 121.4(3)
C29 N1 C25 118.9(5)
C29 N1 Ru1 116.7(4)
C25 N1 Ru1 124.3(4)
C34 N2 C30 118.4(6)
C34 N2 Ru1 126.5(5)
C30 N2 Ru1 114.9(4)
C2 C1 C6 116.7(6)
C2 C1 P1 120.6(5)
C6 C1 P1 122.7(5)
F5 C2 C1 121.2(6)
F5 C2 C3 116.1(7)
C1 C2 C3 122.7(7)
F4 C3 C4 120.5(7)
F4 C3 C2 120.3(8)
C4 C3 C2 119.2(7)
F3 C4 C5 119.3(8)
F3 C4 C3 121.6(8)
C5 C4 C3 119.0(7)
F2 C5 C4 119.5(7)
F2 C5 C6 119.3(8)
C4 C5 C6 121.1(8)
F1 C6 C5 117.5(7)
F1 C6 C1 121.3(6)
C5 C6 C1 121.2(8)
C8 C7 C12 115.0(6)
C8 C7 P1 122.9(5)
C12 C7 P1 122.0(5)
F10 C8 C7 119.6(6)
F10 C8 C9 117.0(6)
C7 C8 C9 123.3(6)
F9 C9 C10 120.2(6)
F9 C9 C8 120.8(6)
C10 C9 C8 118.9(7)
F8 C10 C11 120.2(6)
F8 C10 C9 119.8(7)
C11 C10 C9 120.0(6)
C10 C11 F7 120.0(6)
C10 C11 C12 119.9(6)
F7 C11 C12 120.1(7)
F6 C12 C11 116.8(6)
F6 C12 C7 120.4(6)
C11 C12 C7 122.7(6)
C18 C13 C14 114.2(6)
C18 C13 P2 123.0(5)
C14 C13 P2 122.3(5)
F11 C14 C15 115.5(6)
F11 C14 C13 121.0(6)
C15 C14 C13 123.5(6)
F12 C15 C14 120.7(7)
F12 C15 C16 119.4(6)
C14 C15 C16 120.0(6)
F13 C16 C17 122.0(7)
F13 C16 C15 119.1(7)
C17 C16 C15 118.8(7)
F14 C17 C16 120.0(7)
F14 C17 C18 119.7(6)
C16 C17 C18 120.3(7)
F15 C18 C13 120.8(6)
F15 C18 C17 116.1(6)
C13 C18 C17 123.1(6)
C24 C19 C20 115.9(8)
C24 C19 P2 123.4(7)
C20 C19 P2 120.4(7)
F16 C20 C21 120.1(10)
F16 C20 C19 121.1(7)
C21 C20 C19 118.5(11)
C22 C21 F17 120.1(11)
C22 C21 C20 124.4(12)
F17 C21 C20 115.5(14)
C21 C22 F18 131.7(16)
C21 C22 C23 119.4(10)
F18 C22 C23 108.3(16)
F19 C23 C22 123.5(11)
F19 C23 C24 117.5(13)
C22 C23 C24 119.0(12)
F20 C24 C19 119.9(8)
F20 C24 C23 117.5(10)
C19 C24 C23 122.6(11)
N1 C25 C26 121.5(6)
N1 C25 H25 119.2
C26 C25 H25 119.2
C27 C26 C25 119.2(7)
C27 C26 H26 120.4
C25 C26 H26 120.4
C28 C27 C26 119.5(7)
C28 C27 H27 120.2
C26 C27 H27 120.2
C27 C28 C29 119.5(7)
C27 C28 H28 120.2
C29 C28 H28 120.2
N1 C29 C28 121.2(6)
N1 C29 C30 115.4(5)
C28 C29 C30 123.3(6)
N2 C30 C31 121.1(6)
N2 C30 C29 115.9(5)
C31 C30 C29 122.8(6)
C32 C31 C30 119.0(7)
C32 C31 H31 120.5
C30 C31 H31 120.5
C31 C32 C33 119.4(7)
C31 C32 H32 120.3
C33 C32 H32 120.3
C34 C33 C32 118.6(7)
C34 C33 H33 120.7
C32 C33 H33 120.7
N2 C34 C33 123.4(7)
N2 C34 H34 118.3
C33 C34 H34 118.3
P3 C35 H35A 109.5
P3 C35 H35B 109.5
H35A C35 H35B 109.5
P3 C35 H35C 109.5
H35A C35 H35C 109.5
H35B C35 H35C 109.5
P3 C36 H36A 109.5
P3 C36 H36B 109.5
H36A C36 H36B 109.5
P3 C36 H36C 109.5
H36A C36 H36C 109.5
H36B C36 H36C 109.5
P3 C37 H37A 109.5
P3 C37 H37B 109.5
H37A C37 H37B 109.5
P3 C37 H37C 109.5
H37A C37 H37C 109.5
H37B C37 H37C 109.5
C40 C39 P1 111.6(5)
C40 C39 H39A 109.3
P1 C39 H39A 109.3
C40 C39 H39B 109.3
P1 C39 H39B 109.3
H39A C39 H39B 108.0
C39 C40 P2 106.8(4)
C39 C40 H40A 110.4
P2 C40 H40A 110.4
C39 C40 H40B 110.4
P2 C40 H40B 110.4
H40A C40 H40B 108.6
O2 S1 O3 114.8(5)
O2 S1 O1 114.1(4)
O3 S1 O1 115.5(5)
O2 S1 C38 99.9(5)
O3 S1 C38 101.6(4)
O1 S1 C38 108.7(4)
O2 S1 C38A 111.4(5)
O3 S1 C38A 102.0(4)
O1 S1 C38A 96.7(5)
C38 S1 C38A 13.6(5)
F21 C38 F22 96.4(7)
F21 C38 F23A 106.0(9)
F22 C38 F23A 102.2(10)
F21 C38 S1 112.5(6)
F22 C38 S1 120.4(8)
F23A C38 S1 116.6(9)
F23 C38A F22A 104.2(10)
F23 C38A S1 111.4(8)
F22A C38A S1 108.9(8)
O100 C101 C102 117.4(17)

loop_
_geom_bond_atom_site_label_1
_geom_bond_atom_site_label_2
_geom_bond_distance
Ru1 N1 2.118(5)
Ru1 N2 2.174(5)
Ru1 P2 2.2544(17)
Ru1 P1 2.3101(16)
Ru1 P3 2.3685(17)
Ru1 H1 1.55(7)
P1 C1 1.854(6)
P1 C39 1.861(6)
P1 C7 1.882(6)
P2 C40 1.831(6)
P2 C19 1.842(7)
P2 C13 1.874(7)
P3 C35 1.803(9)
P3 C36 1.826(7)
P3 C37 1.832(8)
F1 C6 1.336(9)
F2 C5 1.347(9)
F3 C4 1.326(9)
F4 C3 1.331(9)
F5 C2 1.335(8)
F6 C12 1.356(8)
F7 C11 1.353(8)
F8 C10 1.350(8)
F9 C9 1.343(8)
F10 C8 1.348(7)
F11 C14 1.348(7)
F12 C15 1.349(8)
F13 C16 1.325(8)
F14 C17 1.344(8)
F15 C18 1.350(7)
F16 C20 1.323(12)
F17 C21 1.353(14)
F18 C22 1.350(14)
F19 C23 1.352(15)
F20 C24 1.352(11)
N1 C29 1.350(8)
N1 C25 1.351(8)
N2 C34 1.345(9)
N2 C30 1.352(8)
C1 C2 1.383(10)
C1 C6 1.395(10)
C2 C3 1.389(10)
C3 C4 1.386(12)
C4 C5 1.373(13)
C5 C6 1.379(10)
C7 C8 1.370(9)
C7 C12 1.396(9)
C8 C9 1.381(9)
C9 C10 1.373(10)
C10 C11 1.354(11)
C11 C12 1.368(10)
C13 C18 1.390(9)
C13 C14 1.390(9)
C14 C15 1.377(10)
C15 C16 1.380(11)
C16 C17 1.356(10)
C17 C18 1.391(10)
C19 C24 1.354(12)
C19 C20 1.436(12)
C20 C21 1.381(14)
C21 C22 1.292(18)
C22 C23 1.367(18)
C23 C24 1.410(13)
C25 C26 1.384(10)
C25 H25 0.9300
C26 C27 1.373(11)
C26 H26 0.9300
C27 C28 1.367(10)
C27 H27 0.9300
C28 C29 1.387(9)
C28 H28 0.9300
C29 C30 1.470(9)
C30 C31 1.397(9)
C31 C32 1.382(11)
C31 H31 0.9300
C32 C33 1.382(12)
C32 H32 0.9300
C33 C34 1.365(10)
C33 H33 0.9300
C34 H34 0.9300
C35 H35A 0.9600
C35 H35B 0.9600
C35 H35C 0.9600
C36 H36A 0.9600
C36 H36B 0.9600
C36 H36C 0.9600
C37 H37A 0.9600
C37 H37B 0.9600
C37 H37C 0.9600
C39 C40 1.514(10)
C39 H39A 0.9700
C39 H39B 0.9700
C40 H40A 0.9700
C40 H40B 0.9700
S1 O2 1.412(6)
S1 O3 1.420(6)
S1 O1 1.428(6)
S1 C38 1.778(7)
S1 C38A 1.784(7)
C38 F21 1.386(5)
C38 F22 1.390(5)
C38 F23A 1.391(5)
C38A F23 1.389(5)
C38A F22A 1.393(5)
O100 C101 1.56(3)
C101 C102 1.571(5)

loop_
_geom_torsion_atom_site_label_1
_geom_torsion_atom_site_label_2
_geom_torsion_atom_site_label_3
_geom_torsion_atom_site_label_4
_geom_torsion
N1 Ru1 P1 C1 51.3(3)
N2 Ru1 P1 C1 126.6(3)
P2 Ru1 P1 C1 -127.2(2)
P3 Ru1 P1 C1 -29.8(2)
N1 Ru1 P1 C39 169.4(3)
N2 Ru1 P1 C39 -115.2(3)
P2 Ru1 P1 C39 -9.1(2)
P3 Ru1 P1 C39 88.3(2)
N1 Ru1 P1 C7 -68.3(3)
N2 Ru1 P1 C7 7.1(3)
P2 Ru1 P1 C7 113.2(2)
P3 Ru1 P1 C7 -149.4(2)
N1 Ru1 P2 C40 17.3(12)
N2 Ru1 P2 C40 140.8(3)
P1 Ru1 P2 C40 30.5(2)
P3 Ru1 P2 C40 -129.2(2)
N1 Ru1 P2 C19 134.4(12)
N2 Ru1 P2 C19 -102.2(3)
P1 Ru1 P2 C19 147.5(3)
P3 Ru1 P2 C19 -12.2(3)
N1 Ru1 P2 C13 -94.8(12)
N2 Ru1 P2 C13 28.7(3)
P1 Ru1 P2 C13 -81.6(2)
P3 Ru1 P2 C13 118.7(2)
N1 Ru1 P3 C35 -94.9(5)
N2 Ru1 P3 C35 -171.1(5)
P2 Ru1 P3 C35 81.3(5)
P1 Ru1 P3 C35 -13.0(5)
N1 Ru1 P3 C36 21.0(4)
N2 Ru1 P3 C36 -55.2(4)
P2 Ru1 P3 C36 -162.7(3)
P1 Ru1 P3 C36 103.0(3)
N1 Ru1 P3 C37 138.6(4)
N2 Ru1 P3 C37 62.4(4)
P2 Ru1 P3 C37 -45.2(4)
P1 Ru1 P3 C37 -139.5(4)
N2 Ru1 N1 C29 -9.2(4)
P2 Ru1 N1 C29 115.9(11)
P1 Ru1 N1 C29 102.8(4)
P3 Ru1 N1 C29 -97.1(4)
N2 Ru1 N1 C25 175.5(5)
P2 Ru1 N1 C25 -59.4(14)
P1 Ru1 N1 C25 -72.5(5)
P3 Ru1 N1 C25 87.6(5)
N1 Ru1 N2 C34 -169.7(6)
P2 Ru1 N2 C34 16.1(6)
P1 Ru1 N2 C34 104.9(5)
P3 Ru1 N2 C34 -83.0(5)
N1 Ru1 N2 C30 5.3(4)
P2 Ru1 N2 C30 -168.9(4)
P1 Ru1 N2 C30 -80.1(4)
P3 Ru1 N2 C30 91.9(4)
C39 P1 C1 C2 149.3(5)
C7 P1 C1 C2 48.0(5)
Ru1 P1 C1 C2 -90.9(5)
C39 P1 C1 C6 -31.7(6)
C7 P1 C1 C6 -133.0(6)
Ru1 P1 C1 C6 88.1(5)
C6 C1 C2 F5 -178.0(6)
P1 C1 C2 F5 1.0(8)
C6 C1 C2 C3 1.6(9)
P1 C1 C2 C3 -179.4(5)
F5 C2 C3 F4 -0.3(9)
C1 C2 C3 F4 -179.9(6)
F5 C2 C3 C4 -178.7(6)
C1 C2 C3 C4 1.7(10)
F4 C3 C4 F3 -2.8(11)
C2 C3 C4 F3 175.6(7)
F4 C3 C4 C5 177.8(7)
C2 C3 C4 C5 -3.8(11)
F3 C4 C5 F2 2.9(12)
C3 C4 C5 F2 -177.7(7)
F3 C4 C5 C6 -176.6(7)
C3 C4 C5 C6 2.8(12)
F2 C5 C6 F1 2.1(11)
C4 C5 C6 F1 -178.3(7)
F2 C5 C6 C1 -179.0(7)
C4 C5 C6 C1 0.6(12)
C2 C1 C6 F1 176.1(6)
P1 C1 C6 F1 -2.9(9)
C2 C1 C6 C5 -2.7(10)
P1 C1 C6 C5 178.3(6)
C1 P1 C7 C8 -113.9(6)
C39 P1 C7 C8 138.5(6)
Ru1 P1 C7 C8 12.4(7)
C1 P1 C7 C12 62.4(6)
C39 P1 C7 C12 -45.2(6)
Ru1 P1 C7 C12 -171.3(4)
C12 C7 C8 F10 -175.8(5)
P1 C7 C8 F10 0.8(8)
C12 C7 C8 C9 1.8(9)
P1 C7 C8 C9 178.4(5)
F10 C8 C9 F9 1.4(9)
C7 C8 C9 F9 -176.2(6)
F10 C8 C9 C10 178.2(6)
C7 C8 C9 C10 0.6(10)
F9 C9 C10 F8 -3.1(10)
C8 C9 C10 F8 -180.0(6)
F9 C9 C10 C11 175.0(6)
C8 C9 C10 C11 -1.9(10)
F8 C10 C11 F7 0.0(10)
C9 C10 C11 F7 -178.1(6)
F8 C10 C11 C12 178.8(6)
C9 C10 C11 C12 0.7(10)
C10 C11 C12 F6 -175.6(6)
F7 C11 C12 F6 3.1(9)
C10 C11 C12 C7 1.9(10)
F7 C11 C12 C7 -179.3(6)
C8 C7 C12 F6 174.4(6)
P1 C7 C12 F6 -2.2(8)
C8 C7 C12 C11 -3.1(9)
P1 C7 C12 C11 -179.7(5)
C40 P2 C13 C18 -102.3(6)
C19 P2 C13 C18 152.2(6)
Ru1 P2 C13 C18 15.7(6)
C40 P2 C13 C14 69.7(6)
C19 P2 C13 C14 -35.8(6)
Ru1 P2 C13 C14 -172.3(4)
C18 C13 C14 F11 176.1(5)
P2 C13 C14 F11 3.5(9)
C18 C13 C14 C15 -3.2(10)
P2 C13 C14 C15 -175.8(6)
F11 C14 C15 F12 0.7(10)
C13 C14 C15 F12 -180.0(6)
F11 C14 C15 C16 -178.4(6)
C13 C14 C15 C16 0.9(11)
F12 C15 C16 F13 0.4(12)
C14 C15 C16 F13 179.5(7)
F12 C15 C16 C17 -177.6(7)
C14 C15 C16 C17 1.5(12)
F13 C16 C17 F14 1.3(12)
C15 C16 C17 F14 179.2(7)
F13 C16 C17 C18 -179.4(7)
C15 C16 C17 C18 -1.5(12)
C14 C13 C18 F15 -175.2(5)
P2 C13 C18 F15 -2.7(9)
C14 C13 C18 C17 3.3(10)
P2 C13 C18 C17 175.8(5)
F14 C17 C18 F15 -3.1(10)
C16 C17 C18 F15 177.5(7)
F14 C17 C18 C13 178.3(6)
C16 C17 C18 C13 -1.0(11)
C40 P2 C19 C24 -142.3(7)
C13 P2 C19 C24 -42.9(7)
Ru1 P2 C19 C24 98.1(7)
C40 P2 C19 C20 43.7(7)
C13 P2 C19 C20 143.1(6)
Ru1 P2 C19 C20 -75.9(6)
C24 C19 C20 F16 -174.1(7)
P2 C19 C20 F16 0.3(10)
C24 C19 C20 C21 -0.1(11)
P2 C19 C20 C21 174.3(6)
F16 C20 C21 C22 177.3(10)
C19 C20 C21 C22 3.2(15)
F16 C20 C21 F17 -4.4(12)
C19 C20 C21 F17 -178.5(7)
F17 C21 C22 F18 7(2)
C20 C21 C22 F18 -174.7(11)
F17 C21 C22 C23 177.7(9)
C20 C21 C22 C23 -4.1(17)
C21 C22 C23 F19 -176.7(10)
F18 C22 C23 F19 -4.1(15)
C21 C22 C23 C24 1.8(16)
F18 C22 C23 C24 174.5(10)
C20 C19 C24 F20 177.8(7)
P2 C19 C24 F20 3.6(12)
C20 C19 C24 C23 -1.9(13)
P2 C19 C24 C23 -176.2(7)
F19 C23 C24 F20 0.1(14)
C22 C23 C24 F20 -178.6(9)
F19 C23 C24 C19 179.8(8)
C22 C23 C24 C19 1.2(15)
C29 N1 C25 C26 -4.0(9)
Ru1 N1 C25 C26 171.2(5)
N1 C25 C26 C27 -0.2(10)
C25 C26 C27 C28 3.5(11)
C26 C27 C28 C29 -2.5(11)
C25 N1 C29 C28 5.0(9)
Ru1 N1 C29 C28 -170.5(5)
C25 N1 C29 C30 -172.9(5)
Ru1 N1 C29 C30 11.6(7)
C27 C28 C29 N1 -1.8(10)
C27 C28 C29 C30 176.0(6)
C34 N2 C30 C31 -1.1(9)
Ru1 N2 C30 C31 -176.5(5)
C34 N2 C30 C29 174.3(6)
Ru1 N2 C30 C29 -1.1(7)
N1 C29 C30 N2 -6.8(8)
C28 C29 C30 N2 175.4(6)
N1 C29 C30 C31 168.5(6)
C28 C29 C30 C31 -9.3(10)
N2 C30 C31 C32 -0.9(10)
C29 C30 C31 C32 -176.0(7)
C30 C31 C32 C33 2.4(12)
C31 C32 C33 C34 -1.9(12)
C30 N2 C34 C33 1.6(10)
Ru1 N2 C34 C33 176.5(6)
C32 C33 C34 N2 -0.2(12)
C1 P1 C39 C40 103.0(5)
C7 P1 C39 C40 -158.8(5)
Ru1 P1 C39 C40 -18.9(5)
P1 C39 C40 P2 42.7(6)
C19 P2 C40 C39 -175.9(5)
C13 P2 C40 C39 80.2(5)
Ru1 P2 C40 C39 -50.5(5)
O2 S1 C38 F21 70.3(8)
O3 S1 C38 F21 -171.6(8)
O1 S1 C38 F21 -49.4(9)
C38A S1 C38 F21 -78.5(12)
O2 S1 C38 F22 -42.3(8)
O3 S1 C38 F22 75.8(9)
O1 S1 C38 F22 -162.0(7)
C38A S1 C38 F22 168.9(17)
O2 S1 C38 F23A -166.9(9)
O3 S1 C38 F23A -48.9(10)
O1 S1 C38 F23A 73.4(10)
C38A S1 C38 F23A 44.2(14)
O2 S1 C38A F23 159.5(7)
O3 S1 C38A F23 -77.6(9)
O1 S1 C38A F23 40.3(8)
C38 S1 C38A F23 -167.4(17)
O2 S1 C38A F22A -86.2(9)
O3 S1 C38A F22A 36.7(10)
O1 S1 C38A F22A 154.6(9)
C38 S1 C38A F22A -53.0(15)
